data_4504378
loop_
_publ_author_name
'Lu, Zhengliang'
'Gamez, Patrick'
'Mutikainen, Ilpo'
'Turpeinen, Urho'
'Reedijk, Jan'

_publ_section_title
;
 Supramolecular Assemblies Generated from Both
 Lone-Pair&#x00B7;&#x00B7;&#x00B7;\p and
 C&#x2212;H&#x00B7;&#x00B7;&#x00B7;\p Binding Interactions
;
_journal_issue 9
_journal_name_full 'Crystal Growth &amp; Design'
_journal_page_first 1669
_journal_paper_doi 10.1021/cg0704302
_journal_volume 7
_journal_year 2007
_chemical_formula_sum 'C15 H10 Cl2 N4'
_chemical_formula_weight 317.17
_chemical_name_systematic
; 
 ? 
;
_space_group_IT_number 19
_symmetry_cell_setting orthorhombic
_symmetry_space_group_name_Hall 'P 2ac 2ab'
_symmetry_space_group_name_H-M 'P 21 21 21'
_atom_sites_solution_hydrogens geom
_atom_sites_solution_primary direct
_atom_sites_solution_secondary difmap
_audit_creation_method SHELXL-97
_cell_angle_alpha 90.00
_cell_angle_beta 90.00
_cell_angle_gamma 90.00
_cell_formula_units_Z 4
_cell_length_a 8.358(2)
_cell_length_b 9.105(2)
_cell_length_c 18.954(4)
_cell_measurement_reflns_used 143
_cell_measurement_temperature 173(2)
_cell_measurement_theta_max 22.16
_cell_measurement_theta_min 4.54
_cell_volume 1442.4(6)
_computing_cell_refinement 'DirAx (Duisenberg 1992)'
_computing_data_collection 'COLLECT (Nonius, 2002)'
_computing_data_reduction 'COLLECT/EVAL (Nonius, 2002)'
_computing_molecular_graphics 'SHELXTL (Sheldrick, 1990)'
_computing_publication_material 'SHELXTL (Sheldrick, 1990)'
_computing_structure_refinement 'SHELXL97 (Sheldrick, 1997)'
_computing_structure_solution 'SHELXS97 (Sheldrick, 1990)'
_diffrn_ambient_temperature 173(2)
_diffrn_measured_fraction_theta_full 0.984
_diffrn_measured_fraction_theta_max 0.984
_diffrn_measurement_device_type KappaCCD
_diffrn_measurement_method \w-scan
_diffrn_radiation_monochromator graphite
_diffrn_radiation_source 'fine-focus sealed tube'
_diffrn_radiation_type MoK\a
_diffrn_radiation_wavelength 0.71073
_diffrn_reflns_av_R_equivalents 0.0432
_diffrn_reflns_av_sigmaI/netI 0.0605
_diffrn_reflns_limit_h_max 10
_diffrn_reflns_limit_h_min -10
_diffrn_reflns_limit_k_max 11
_diffrn_reflns_limit_k_min -11
_diffrn_reflns_limit_l_max 24
_diffrn_reflns_limit_l_min -23
_diffrn_reflns_number 18152
_diffrn_reflns_theta_full 27.61
_diffrn_reflns_theta_max 27.61
_diffrn_reflns_theta_min 2.48
_exptl_absorpt_coefficient_mu 0.447
_exptl_absorpt_correction_T_max 0.8775
_exptl_absorpt_correction_T_min 0.8775
_exptl_absorpt_correction_type multi-scan
_exptl_absorpt_process_details 'SADABS (Sheldrick, 1996)'
_exptl_crystal_colour colorless
_exptl_crystal_density_diffrn 1.461
_exptl_crystal_density_method 'not measured'
_exptl_crystal_description block
_exptl_crystal_F_000 648
_exptl_crystal_size_max 0.30
_exptl_crystal_size_mid 0.30
_exptl_crystal_size_min 0.30
_refine_diff_density_max 0.316
_refine_diff_density_min -0.274
_refine_diff_density_rms 0.072
_refine_ls_abs_structure_details 'Flack H D (1983), Acta Cryst. A39, 876-881'
_refine_ls_abs_structure_Flack 0.07(6)
_refine_ls_extinction_coef 0.0075(10)
_refine_ls_extinction_expression Fc^*^=kFc[1+0.001xFc^2^\l^3^/sin(2\q)]^-1/4^
_refine_ls_extinction_method SHELXL
_refine_ls_goodness_of_fit_ref 1.058
_refine_ls_hydrogen_treatment constr
_refine_ls_matrix_type full
_refine_ls_number_parameters 191
_refine_ls_number_reflns 3226
_refine_ls_number_restraints 0
_refine_ls_restrained_S_all 1.058
_refine_ls_R_factor_all 0.0822
_refine_ls_R_factor_gt 0.0372
_refine_ls_shift/su_max 0.001
_refine_ls_shift/su_mean 0.000
_refine_ls_structure_factor_coef Fsqd
_refine_ls_weighting_details 'calc w=1/[\s^2^(Fo^2^)+(0.0326P)^2^+0.3128P] where P=(Fo^2^+2Fc^2^)/3'
_refine_ls_weighting_scheme calc
_refine_ls_wR_factor_gt 0.0634
_refine_ls_wR_factor_ref 0.0755
_reflns_number_gt 2353
_reflns_number_total 3226
_reflns_threshold_expression >2sigma(I)
_cod_data_source_file cg0704302-file001.cif
_cod_data_source_block zl003
_cod_depositor_comments
;
The following automatic conversions were performed:
'_atom_site_symetry_multiplicity' tag replaced with
'_atom_site_symmetry_multiplicity'.

Automatic conversion script
Id: cif_correct_tags 1440 2010-10-19 06:21:57Z saulius 
;
_cod_original_sg_symbol_H-M P212121
_cod_database_code 4504378

loop_
_symmetry_equiv_pos_as_xyz
'x, y, z'
'-x+1/2, -y, z+1/2'
'-x, y+1/2, -z+1/2'
'x+1/2, -y+1/2, -z'

loop_
_atom_site_label
_atom_site_type_symbol
_atom_site_fract_x
_atom_site_fract_y
_atom_site_fract_z
_atom_site_U_iso_or_equiv
_atom_site_adp_type
_atom_site_occupancy
_atom_site_symmetry_multiplicity
_atom_site_calc_flag
_atom_site_refinement_flags
N1 N 0.6019(2) 0.52361(18) 0.67536(9) 0.0179(4) Uani 1 1 d .
C11 C 0.7412(3) 0.4469(2) 0.67717(11) 0.0160(5) Uani 1 1 d .
N12 N 0.7778(2) 0.37855(19) 0.73909(9) 0.0188(4) Uani 1 1 d .
C13 C 0.9144(3) 0.3083(2) 0.73757(12) 0.0210(5) Uani 1 1 d .
N14 N 1.0198(2) 0.2964(2) 0.68486(10) 0.0248(4) Uani 1 1 d .
C15 C 0.9675(3) 0.3692(2) 0.62796(11) 0.0220(5) Uani 1 1 d .
N16 N 0.8353(2) 0.44356(19) 0.61921(9) 0.0208(4) Uani 1 1 d .
Cl17 Cl 0.96781(7) 0.21806(6) 0.81486(3) 0.03016(17) Uani 1 1 d .
Cl18 Cl 1.09920(8) 0.36830(9) 0.55698(3) 0.0428(2) Uani 1 1 d .
C21 C 0.5166(3) 0.5477(2) 0.74125(10) 0.0160(5) Uani 1 1 d .
C22 C 0.3608(3) 0.4966(2) 0.74789(11) 0.0196(5) Uani 1 1 d .
H22A H 0.3100 0.4479 0.7097 0.023 Uiso 1 1 calc R
C23 C 0.2803(3) 0.5177(2) 0.81124(12) 0.0239(5) Uani 1 1 d .
H23A H 0.1736 0.4834 0.8162 0.029 Uiso 1 1 calc R
C24 C 0.3546(3) 0.5885(2) 0.86748(12) 0.0261(6) Uani 1 1 d .
H24A H 0.2995 0.6012 0.9109 0.031 Uiso 1 1 calc R
C25 C 0.5092(3) 0.6403(2) 0.85968(11) 0.0250(6) Uani 1 1 d .
H25A H 0.5600 0.6894 0.8978 0.030 Uiso 1 1 calc R
C26 C 0.5909(3) 0.6210(2) 0.79648(11) 0.0206(5) Uani 1 1 d .
H26A H 0.6967 0.6577 0.7911 0.025 Uiso 1 1 calc R
C31 C 0.5340(3) 0.5841(2) 0.61110(10) 0.0175(5) Uani 1 1 d .
C32 C 0.5381(3) 0.5068(3) 0.54788(11) 0.0233(5) Uani 1 1 d .
H32A H 0.5894 0.4138 0.5454 0.028 Uiso 1 1 calc R
C33 C 0.4664(3) 0.5666(3) 0.48860(11) 0.0284(6) Uani 1 1 d .
H33A H 0.4701 0.5146 0.4452 0.034 Uiso 1 1 calc R
C34 C 0.3891(3) 0.7018(3) 0.49165(13) 0.0340(6) Uani 1 1 d .
H34A H 0.3399 0.7417 0.4507 0.041 Uiso 1 1 calc R
C35 C 0.3846(3) 0.7773(3) 0.55485(12) 0.0313(6) Uani 1 1 d .
H35A H 0.3313 0.8694 0.5574 0.038 Uiso 1 1 calc R
C36 C 0.4574(3) 0.7199(2) 0.61483(11) 0.0241(5) Uani 1 1 d .
H36A H 0.4549 0.7728 0.6580 0.029 Uiso 1 1 calc R

loop_
_atom_site_aniso_label
_atom_site_aniso_U_11
_atom_site_aniso_U_22
_atom_site_aniso_U_33
_atom_site_aniso_U_23
_atom_site_aniso_U_13
_atom_site_aniso_U_12
N1 0.0174(10) 0.0207(9) 0.0155(9) 0.0013(8) -0.0005(8) 0.0034(8)
C11 0.0178(12) 0.0148(10) 0.0155(11) -0.0023(9) -0.0007(10) -0.0013(9)
N12 0.0166(10) 0.0199(9) 0.0200(10) 0.0016(8) -0.0016(8) 0.0029(9)
C13 0.0188(13) 0.0191(12) 0.0251(13) -0.0008(10) -0.0056(11) -0.0016(10)
N14 0.0199(10) 0.0260(10) 0.0285(11) -0.0042(9) -0.0025(10) 0.0011(9)
C15 0.0194(12) 0.0260(12) 0.0208(12) -0.0058(10) 0.0039(11) -0.0024(12)
N16 0.0181(11) 0.0238(10) 0.0205(10) -0.0024(8) 0.0005(9) -0.0006(9)
Cl17 0.0287(3) 0.0311(3) 0.0307(3) 0.0086(3) -0.0086(3) 0.0040(3)
Cl18 0.0288(4) 0.0681(5) 0.0313(4) -0.0015(3) 0.0125(3) 0.0098(4)
C21 0.0161(12) 0.0161(10) 0.0157(11) 0.0025(9) 0.0012(10) 0.0048(9)
C22 0.0196(13) 0.0191(11) 0.0201(12) -0.0011(10) -0.0048(9) 0.0009(11)
C23 0.0186(13) 0.0257(12) 0.0275(13) 0.0041(11) 0.0027(11) 0.0009(11)
C24 0.0297(15) 0.0293(14) 0.0193(13) 0.0013(10) 0.0071(11) 0.0041(12)
C25 0.0289(15) 0.0266(12) 0.0194(12) -0.0043(10) -0.0045(11) 0.0031(12)
C26 0.0178(12) 0.0196(11) 0.0244(12) -0.0007(10) -0.0013(10) -0.0013(11)
C31 0.0147(12) 0.0218(11) 0.0158(11) 0.0037(9) -0.0009(10) -0.0034(10)
C32 0.0190(12) 0.0268(12) 0.0240(12) -0.0016(10) 0.0006(11) -0.0012(12)
C33 0.0274(14) 0.0435(14) 0.0144(12) -0.0013(10) -0.0058(11) -0.0042(13)
C34 0.0292(16) 0.0465(16) 0.0263(14) 0.0119(13) -0.0078(12) 0.0019(15)
C35 0.0308(15) 0.0304(13) 0.0326(14) 0.0074(12) -0.0037(12) 0.0098(13)
C36 0.0230(13) 0.0263(12) 0.0231(12) 0.0008(11) 0.0009(11) 0.0000(12)

loop_
_atom_type_symbol
_atom_type_description
_atom_type_scat_dispersion_real
_atom_type_scat_dispersion_imag
_atom_type_scat_source
C C 0.0033 0.0016 'International Tables Vol C Tables 4.2.6.8 and 6.1.1.4'
H H 0.0000 0.0000 'International Tables Vol C Tables 4.2.6.8 and 6.1.1.4'
N N 0.0061 0.0033 'International Tables Vol C Tables 4.2.6.8 and 6.1.1.4'
Cl Cl 0.1484 0.1585 'International Tables Vol C Tables 4.2.6.8 and 6.1.1.4'

loop_
_geom_angle_atom_site_label_1
_geom_angle_atom_site_label_2
_geom_angle_atom_site_label_3
_geom_angle
C11 N1 C31 123.44(18)
C11 N1 C21 118.40(17)
C31 N1 C21 118.15(16)
N16 C11 N1 119.33(19)
N16 C11 N12 124.0(2)
N1 C11 N12 116.69(18)
C13 N12 C11 113.58(19)
N12 C13 N14 129.1(2)
N12 C13 Cl17 115.88(17)
N14 C13 Cl17 115.00(17)
C13 N14 C15 110.31(19)
N16 C15 N14 129.4(2)
N16 C15 Cl18 116.09(17)
N14 C15 Cl18 114.49(18)
C15 N16 C11 113.62(19)
C22 C21 C26 120.8(2)
C22 C21 N1 119.14(19)
C26 C21 N1 120.0(2)
C21 C22 C23 119.1(2)
C21 C22 H22A 120.5
C23 C22 H22A 120.5
C22 C23 C24 120.6(2)
C22 C23 H23A 119.7
C24 C23 H23A 119.7
C25 C24 C23 119.5(2)
C25 C24 H24A 120.2
C23 C24 H24A 120.2
C24 C25 C26 120.5(2)
C24 C25 H25A 119.7
C26 C25 H25A 119.7
C21 C26 C25 119.4(2)
C21 C26 H26A 120.3
C25 C26 H26A 120.3
C32 C31 C36 120.3(2)
C32 C31 N1 121.45(19)
C36 C31 N1 118.23(18)
C33 C32 C31 119.3(2)
C33 C32 H32A 120.3
C31 C32 H32A 120.3
C32 C33 C34 121.0(2)
C32 C33 H33A 119.5
C34 C33 H33A 119.5
C35 C34 C33 119.3(2)
C35 C34 H34A 120.4
C33 C34 H34A 120.4
C34 C35 C36 120.6(2)
C34 C35 H35A 119.7
C36 C35 H35A 119.7
C35 C36 C31 119.5(2)
C35 C36 H36A 120.2
C31 C36 H36A 120.2

loop_
_geom_bond_atom_site_label_1
_geom_bond_atom_site_label_2
_geom_bond_distance
N1 C11 1.358(3)
N1 C31 1.452(3)
N1 C21 1.454(3)
C11 N16 1.352(3)
C11 N12 1.363(3)
N12 C13 1.309(3)
C13 N14 1.336(3)
C13 Cl17 1.738(2)
N14 C15 1.339(3)
C15 N16 1.307(3)
C15 Cl18 1.738(2)
C21 C22 1.388(3)
C21 C26 1.389(3)
C22 C23 1.390(3)
C22 H22A 0.9500
C23 C24 1.392(3)
C23 H23A 0.9500
C24 C25 1.384(3)
C24 H24A 0.9500
C25 C26 1.390(3)
C25 H25A 0.9500
C26 H26A 0.9500
C31 C32 1.390(3)
C31 C36 1.394(3)
C32 C33 1.385(3)
C32 H32A 0.9500
C33 C34 1.392(3)
C33 H33A 0.9500
C34 C35 1.382(3)
C34 H34A 0.9500
C35 C36 1.392(3)
C35 H35A 0.9500
C36 H36A 0.9500

loop_
_cod_related_entry_id
_cod_related_entry_database
_cod_related_entry_code
1 ChemSpider 25723
